data_4127639
loop_
_publ_author_name
'Nascimento, Daniel L.'
'Gawin, Anna'
'Gawin, Rafa\/l'
'Gu\'nka, Piotr A'
'Zachara, Janusz'
'Skowerski, Krzysztof'
'Fogg, Deryn E.'

_publ_section_title
;
 Integrating Activity with Accessibility in Olefin Metathesis: An
 Unprecedentedly Reactive Ruthenium-Indenylidene Catalyst.
;
_journal_issue 27
_journal_name_full 'Journal of the American Chemical Society'
_journal_page_first 10626
_journal_page_last 10631
_journal_paper_doi 10.1021/jacs.9b05362
_journal_volume 141
_journal_year 2019
_chemical_formula_moiety 'C76 H78 Cl4 N2 Ru2'
_chemical_formula_sum 'C76 H78 Cl4 N2 Ru2'
_chemical_formula_weight 1363.34
_space_group_crystal_system monoclinic
_space_group_IT_number 14
_space_group_name_Hall '-P 2yn'
_space_group_name_H-M_alt 'P 1 21/n 1'
_symmetry_space_group_name_Hall '-P 2yn'
_symmetry_space_group_name_H-M 'P 1 21/n 1'
_atom_sites_solution_hydrogens geom
_atom_sites_solution_primary dual
_audit_creation_date 2018-12-04
_audit_creation_method
;
Olex2 1.2
(compiled May 29 2018 13:30:08 for OlexSys, GUI svn.r5506)
;
_cell_angle_alpha 90
_cell_angle_beta 105.534(3)
_cell_angle_gamma 90
_cell_formula_units_Z 4
_cell_length_a 20.2004(7)
_cell_length_b 13.0402(4)
_cell_length_c 27.5306(8)
_cell_measurement_reflns_used 11105
_cell_measurement_temperature 293(2)
_cell_measurement_theta_max 28.2100
_cell_measurement_theta_min 3.7450
_cell_volume 6987.1(4)
_computing_cell_refinement 'CrysAlisPro 1.171.38.43 (Rigaku OD, 2015)'
_computing_data_collection 'CrysAlisPro 1.171.38.43 (Rigaku OD, 2015)'
_computing_data_reduction 'CrysAlisPro 1.171.38.43 (Rigaku OD, 2015)'
_computing_molecular_graphics 'Olex2 (Dolomanov et al., 2009)'
_computing_publication_material 'Olex2 (Dolomanov et al., 2009)'
_computing_structure_refinement 'ShelXL (Sheldrick, 2015)'
_computing_structure_solution 'ShelXT (Sheldrick, 2015)'
_diffrn_ambient_temperature 293.15
_diffrn_detector 'CCD plate'
_diffrn_detector_area_resol_mean 10.3347
_diffrn_detector_type Atlas
_diffrn_measured_fraction_theta_full 0.997
_diffrn_measured_fraction_theta_max 0.997
_diffrn_measurement_details
;
List of Runs (angles in degrees, time in seconds):

  # Type    Start    End  Width  t~exp~   \w     \q     \k     \f   Frames
--------------------------------------------------------------------------
  1  \w    -98.00  14.00   1.00  300.00    --  -19.49 -77.00 -30.00  112
  2  \w    -46.00  56.00   1.00  300.00    --  -19.49  38.00 -30.00  102
  3  \w    -59.00  53.00   1.00  300.00    --   19.81 -77.00 -90.00  112
  4  \w     56.00 110.00   1.00  300.00    --   19.81 179.00  60.00   54
  5  \w     -4.00  62.00   1.00  300.00    --   19.81 -99.00  60.00   66
  6  \w     -4.00  62.00   1.00  300.00    --   19.81 -99.00 120.00   66
  7  \w    -56.00  -9.00   1.00  300.00    --   19.81 -38.00-120.00   47
;
_diffrn_measurement_device 'four-circle diffractometer'
_diffrn_measurement_device_type 'Xcalibur, Atlas, Gemini ultra'
_diffrn_measurement_method '\w scans'
_diffrn_orient_matrix_type 'CrysAlisPro convention (1999,Acta A55,543-557)'
_diffrn_orient_matrix_UB_11 -0.0219022000
_diffrn_orient_matrix_UB_12 -0.0197462000
_diffrn_orient_matrix_UB_13 0.0140421000
_diffrn_orient_matrix_UB_21 0.0120370000
_diffrn_orient_matrix_UB_22 -0.0502910000
_diffrn_orient_matrix_UB_23 -0.0025794000
_diffrn_orient_matrix_UB_31 0.0265033000
_diffrn_orient_matrix_UB_32 0.0065188000
_diffrn_orient_matrix_UB_33 0.0226059000
_diffrn_radiation_monochromator graphite
_diffrn_radiation_probe x-ray
_diffrn_radiation_type MoK\a
_diffrn_radiation_wavelength 0.71073
_diffrn_reflns_av_R_equivalents 0.1093
_diffrn_reflns_av_unetI/netI 0.1051
_diffrn_reflns_Laue_measured_fraction_full 0.997
_diffrn_reflns_Laue_measured_fraction_max 0.997
_diffrn_reflns_limit_h_max 24
_diffrn_reflns_limit_h_min -24
_diffrn_reflns_limit_k_max 16
_diffrn_reflns_limit_k_min -16
_diffrn_reflns_limit_l_max 33
_diffrn_reflns_limit_l_min -33
_diffrn_reflns_number 80301
_diffrn_reflns_point_group_measured_fraction_full 0.997
_diffrn_reflns_point_group_measured_fraction_max 0.997
_diffrn_reflns_theta_full 26.000
_diffrn_reflns_theta_max 26.000
_diffrn_reflns_theta_min 3.361
_diffrn_source 'fine-focus sealed X-ray tube'
_diffrn_source_type 'Enhance (Mo) X-ray Source'
_exptl_absorpt_coefficient_mu 0.627
_exptl_absorpt_correction_T_max 0.992
_exptl_absorpt_correction_T_min 0.978
_exptl_absorpt_correction_type analytical
_exptl_absorpt_process_details
;
CrysAlisPro 1.171.38.43 (Rigaku Oxford Diffraction, 2015)
Analytical numeric absorption correction using a multifaceted crystal
            model based on expressions derived by R.C. Clark & J.S. Reid.
(Clark, R. C. & Reid, J. S. (1995). Acta Cryst. A51, 887-897)
Empirical absorption correction using spherical harmonics,
 implemented in SCALE3 ABSPACK scaling algorithm.
;
_exptl_crystal_colour brown
_exptl_crystal_colour_primary brown
_exptl_crystal_density_diffrn 1.296
_exptl_crystal_description irregular
_exptl_crystal_F_000 2816
_exptl_crystal_size_max 0.138
_exptl_crystal_size_mid 0.07
_exptl_crystal_size_min 0.037
_platon_squeeze_details
;
TITL pg108.res in P2(1)/n                                                       
CELL   20.2004   13.0402   27.5306     90.00    105.53     90.00                
SPGR P21/n                                                                      
# Solvent Accessible Volume =       732                                         
# Electrons Found in S.A.V. =       209                                         
# Note: Atoms in Void as Cxxx and Qxxx all others                               
C101 0.194 0.786 0.492 !       3.18 eA-3                                        
C102 0.642 0.735 0.061 !       2.56 eA-3                                        
C103 0.668 0.705 0.022 !       2.42 eA-3                                        
C104 0.688 0.771 0.015 !       2.35 eA-3                                        
C105 0.152 0.620 0.487 !       2.33 eA-3                                        
C106 0.680 0.808 0.991 !       2.21 eA-3                                        
C107 0.678 0.840 0.047 !       1.96 eA-3                                        
C108 0.687 0.830 0.024 !       1.94 eA-3                                        
C109 0.883 0.361 0.459 !       1.92 eA-3                                        
C110 0.623 0.776 0.063 !       1.91 eA-3                                        
C111 0.713 0.734 0.039 !       1.79 eA-3                                        
C112 0.839 0.348 0.486 !       1.68 eA-3                                        
C113 0.608 0.881 0.992 !       1.67 eA-3                                        
C114 0.400 0.163 0.953 !       1.61 eA-3                                        
C115 0.340 0.171 0.040 !       1.59 eA-3                                        
C116 0.614 0.891 0.015 !       1.56 eA-3                                        
C117 0.810 0.155 0.487 !       1.56 eA-3                                        
Q118 0.133 0.559 0.493 !       1.53 eA-3                                        
C119 0.576 0.952 0.969 !       1.44 eA-3                                        
C120 0.387 0.088 0.041 !       1.42 eA-3                                        
C121 0.900 0.344 0.486 !       1.38 eA-3                                        
C122 0.983 0.405 0.502 !       1.34 eA-3                                        
C123 0.369 0.082 0.062 !       1.33 eA-3                                        
C124 0.438 0.109 0.014 !       1.30 eA-3                                        
C125 0.332 0.078 0.033 !       1.25 eA-3                                        
Q126 0.090 0.530 0.486 !       1.24 eA-3                                        
C127 0.964 0.403 0.462 !       1.24 eA-3                                        
C128 0.432 0.110 0.977 !       1.20 eA-3                                        
Q129 0.226 0.642 0.548 !       1.18 eA-3                                        
C130 0.849 0.371 0.556 !       1.18 eA-3                                        
C131 0.316 0.076 0.061 !       1.17 eA-3                                        
Q132 0.893 0.111 0.462 !       1.17 eA-3                                        
Q133 0.952 0.530 0.469 !       1.16 eA-3                                        
Q134 0.060 0.517 0.408 !       1.13 eA-3                                        
Q135 0.877 0.079 0.555 !       1.11 eA-3                                        
C136 0.012 0.450 0.491 !       1.10 eA-3                                        
C137 0.597 0.955 0.938 !       1.09 eA-3                                        
Q138 0.922 0.200 0.501 !       1.08 eA-3                                        
C139 0.466 0.982 0.041 !       1.08 eA-3                                        
C140 0.343 0.093 0.955 !       1.07 eA-3                                        
C141 0.660 0.828 0.922 !       1.06 eA-3                                        
Q142 0.703 0.861 0.069 !       1.05 eA-3                                        
Q143 0.096 0.497 0.532 !       1.04 eA-3                                        
Q144 0.824 0.420 0.602 !       1.03 eA-3                                        
Q145 0.700 0.906 0.039 !       1.02 eA-3                                        
Q146 0.235 0.765 0.578 !       1.01 eA-3                                        
Q147 0.596 0.751 0.031 !       1.00 eA-3                                        
C148 0.419 0.094 0.069 !       1.00 eA-3                                        
C149 0.876 0.345 0.430 !       0.99 eA-3                                        
Q150 0.095 0.191 0.397 !       0.98 eA-3                                        
Q151 0.923 0.519 0.553 !       0.97 eA-3                                        
Q152 0.251 0.389 0.961 !       0.96 eA-3                                        
C153 1.010 0.501 0.493 !       0.96 eA-3                                        
Q154 0.613 0.809 0.085 !       0.96 eA-3                                        
Q155 0.013 0.597 0.570 !       0.96 eA-3                                        
Q156 0.202 0.065 0.093 !       0.95 eA-3                                        
Q157 0.601 0.729 0.072 !       0.94 eA-3                                        
Q158 0.689 0.733 0.101 !       0.94 eA-3                                        
Q159 0.796 0.266 0.125 !       0.93 eA-3                                        
Q160 0.018 0.830 0.101 !       0.93 eA-3                                        
Q161 0.599 0.472 0.359 !       0.93 eA-3                                        
Q162 0.575 0.432 0.272 !       0.91 eA-3                                        
Q163 0.318 0.409-0.000 !       0.91 eA-3                                        
Q164 0.638 0.668 0.358 !       0.90 eA-3                                        
Q165 0.288 0.064 0.008 !       0.90 eA-3                                        
Q166 0.627 0.687 0.921 !       0.90 eA-3                                        
C167 0.522 0.964 0.032 !       0.90 eA-3                                        
Q168 0.015 0.079 0.961 !       0.89 eA-3                                        
Q169 0.547 0.406 0.117 !       0.89 eA-3                                        
Q170 0.298 0.154 0.047 !       0.89 eA-3                                        
Q171 0.876 0.203 0.939 !       0.88 eA-3                                        
Q172 0.731 0.189 0.056 !       0.88 eA-3                                        
Q173 0.503 0.562 0.102 !       0.88 eA-3                                        
Q174 0.748 0.952 0.014 !       0.88 eA-3                                        
Q175 0.289 0.763 0.516 !       0.88 eA-3                                        
Q176 0.937 0.703 0.983 !       0.88 eA-3                                        
Q177 0.796 0.968 0.234 !       0.87 eA-3                                        
Q178 0.976 0.513 0.568 !       0.87 eA-3                                        
Q179 0.825 0.861 0.783 !       0.87 eA-3                                        
Q180 0.186 0.497 0.406 !       0.87 eA-3                                        
C181 0.948 0.487 0.492 !       0.86 eA-3                                        
Q182 0.781 0.372 0.390 !       0.86 eA-3                                        
Q183 0.418 0.095 0.122 !       0.86 eA-3                                        
Q184 0.212 0.090 0.463 !       0.86 eA-3                                        
C185 0.266 0.341 0.023 !       0.86 eA-3                                        
Q186 0.765 0.168 0.431 !       0.86 eA-3                                        
Q187 0.036 0.748 0.492 !       0.86 eA-3                                        
C188 0.365 0.104 0.092 !       0.85 eA-3                                        
Q189 0.012 0.799 0.258 !       0.85 eA-3                                        
Q190 0.129 0.890 0.485 !       0.85 eA-3                                        
Q191 0.108 0.766 0.601 !       0.85 eA-3                                        
Q192 0.773 0.343 0.352 !       0.85 eA-3                                        
Q193 0.929 0.359 0.430 !       0.85 eA-3                                        
Q194 0.398 0.360 0.001 !       0.85 eA-3                                        
Q195 0.922 0.157 0.445 !       0.85 eA-3                                        
Q196 0.905 0.360 0.804 !       0.84 eA-3                                        
Q197 0.642 0.781 0.540 !       0.84 eA-3                                        
Q198 0.061 0.093 0.250 !       0.84 eA-3                                        
Q199 0.106 0.219 0.368 !       0.84 eA-3                                        
;
_refine_diff_density_max 0.656
_refine_diff_density_min -0.384
_refine_diff_density_rms 0.074
_refine_ls_extinction_method none
_refine_ls_goodness_of_fit_ref 0.962
_refine_ls_hydrogen_treatment constr
_refine_ls_matrix_type full
_refine_ls_number_parameters 789
_refine_ls_number_reflns 13693
_refine_ls_number_restraints 15
_refine_ls_restrained_S_all 0.962
_refine_ls_R_factor_all 0.1068
_refine_ls_R_factor_gt 0.0502
_refine_ls_shift/su_max 0.002
_refine_ls_shift/su_mean 0.000
_refine_ls_structure_factor_coef Fsqd
_refine_ls_weighting_details 'w=1/[\s^2^(Fo^2^)+(0.0234P)^2^] where P=(Fo^2^+2Fc^2^)/3'
_refine_ls_weighting_scheme calc
_refine_ls_wR_factor_gt 0.0875
_refine_ls_wR_factor_ref 0.1055
_reflns_Friedel_coverage 0.000
_reflns_number_gt 7988
_reflns_number_total 13693
_reflns_threshold_expression 'I > 2\s(I)'
_cod_data_source_file ja9b05362_si_002.cif
_cod_data_source_block pg108smart_sq
_cod_database_code 4127639
_shelx_shelxl_version_number 2018/3
_chemical_oxdiff_formula 'Ru1 C20 H25 N2 O2'
_shelx_space_group_comment
;
The symmetry employed for this shelxl refinement is uniquely defined
by the following loop, which should always be used as a source of
symmetry information in preference to the above space-group names.
They are only intended as comments.
;
_shelx_estimated_absorpt_t_max 0.977
_shelx_estimated_absorpt_t_min 0.918
_reflns_odcompleteness_completeness 99.78
_reflns_odcompleteness_iscentric 1
_reflns_odcompleteness_theta 30.44
_olex2_refinement_description
;
1. Fixed Uiso
 At 1.2 times of:
  All C(H) groups, All C(H,H) groups, All C(H,H,H,H) groups
 At 1.5 times of:
  All C(H,H,H) groups
2. Restrained distances
 C23-C22 = C24-C22
 1.519 with sigma of 0.001
 C62-C60 \\sim C61-C60
 with sigma of 0.001
3. Uiso/Uaniso restraints and constraints
C21: within 2A with sigma of 0.001 and sigma for terminal atoms of 0.002
C61 \\sim C62: within 1.7A with sigma of 0.04 and sigma for terminal atoms of
0.08
C23 \\sim C24: within 1.7A with sigma of 0.04 and sigma for terminal atoms of
0.08
4. Others
 Sof(H60C)=Sof(H60D)=Sof(C61)=Sof(H61A)=Sof(H61B)=Sof(H61C)=1-FVAR(1)
 Sof(H60A)=Sof(H60B)=Sof(C62)=Sof(H62A)=Sof(H62B)=Sof(H62C)=FVAR(1)
 Sof(H22C)=Sof(H22D)=Sof(C24)=Sof(H24A)=Sof(H24B)=Sof(H24C)=1-FVAR(2)
 Sof(H22A)=Sof(H22B)=Sof(C23)=Sof(H23A)=Sof(H23B)=Sof(H23C)=FVAR(2)
5.a Secondary CH2 refined with riding coordinates:
 C3(H3A,H3B), C20(H20A,H20B), C22(H22A,H22B), C22(H22C,H22D), C43(H43A,H43B),
 C60(H60A,H60B), C60(H60C,H60D), C63(H63A,H63B)
5.b Aromatic/amide H refined with riding coordinates:
 C7(H7), C8(H8), C9(H9), C10(H10), C11(H11), C16(H16), C17(H17), C18(H18),
 C26(H26), C30(H30), C31(H31), C32(H32), C33(H33), C35(H35), C36(H36), C37(H37),
  C38(H38), C39(H39), C47(H47), C48(H48), C49(H49), C50(H50), C51(H51),
 C56(H56), C57(H57), C58(H58), C66(H66), C70(H70), C71(H71), C72(H72), C73(H73),
  C75(H75), C76(H76), C77(H77), C78(H78), C79(H79)
5.c Idealised Me refined as rotating group:
 C5(H5A,H5B,H5C), C12(H12A,H12B,H12C), C13(H13A,H13B,H13C), C21(H21A,H21B,
 H21C), C23(H23A,H23B,H23C), C24(H24A,H24B,H24C), C45(H45A,H45B,H45C), C52(H52A,
 H52B,H52C), C53(H53A,H53B,H53C), C61(H61A,H61B,H61C), C62(H62A,H62B,H62C),
 C64(H64A,H64B,H64C)
;
_platon_squeeze_void_probe_radius 1.20
_olex2_submission_special_instructions 'No special instructions were received'
_oxdiff_exptl_absorpt_empirical_details
;
Empirical correction (ABSPACK) includes:
- Absorption correction using spherical harmonics
- Frame scaling
- B-factor correction
;
_oxdiff_exptl_absorpt_empirical_full_max 1.170
_oxdiff_exptl_absorpt_empirical_full_min 0.906

loop_
_space_group_symop_operation_xyz
'x, y, z'
'-x+1/2, y+1/2, -z+1/2'
'-x, -y, -z'
'x-1/2, -y-1/2, z-1/2'

loop_
_atom_site_label
_atom_site_type_symbol
_atom_site_fract_x
_atom_site_fract_y
_atom_site_fract_z
_atom_site_U_iso_or_equiv
_atom_site_adp_type
_atom_site_occupancy
_atom_site_site_symmetry_order
_atom_site_calc_flag
_atom_site_refinement_flags_posn
_atom_site_refinement_flags_adp
_atom_site_refinement_flags_occupancy
_atom_site_disorder_assembly
_atom_site_disorder_group
Ru1 Ru 0.56820(2) 0.43494(3) 0.71182(2) 0.03469(10) Uani 1 1 d . . . . .
Ru2 Ru 0.38734(2) 0.44031(3) 0.63512(2) 0.03533(10) Uani 1 1 d . . . . .
Cl1 Cl 0.67028(6) 0.50501(9) 0.70143(4) 0.0519(3) Uani 1 1 d . . . . .
Cl2 Cl 0.32557(6) 0.55462(10) 0.57260(4) 0.0589(3) Uani 1 1 d . . . . .
Cl3 Cl 0.49770(5) 0.52685(8) 0.63693(4) 0.0439(3) Uani 1 1 d . . . . .
Cl4 Cl 0.45922(5) 0.35271(8) 0.70775(4) 0.0383(3) Uani 1 1 d . . . . .
N1 N 0.65128(17) 0.3037(3) 0.79992(13) 0.0401(9) Uani 1 1 d . . . . .
N41 N 0.25060(18) 0.3411(3) 0.63682(14) 0.0481(10) Uani 1 1 d . . . . .
C1 C 0.62282(19) 0.3231(3) 0.75171(16) 0.0366(10) Uani 1 1 d . . . . .
C2 C 0.6407(2) 0.2335(3) 0.72055(16) 0.0419(11) Uani 1 1 d . . . . .
C3 C 0.7059(2) 0.1899(4) 0.75692(16) 0.0528(13) Uani 1 1 d . . . . .
H3A H 0.708790 0.116593 0.751842 0.063 Uiso 1 1 calc R . . . .
H3B H 0.746366 0.222189 0.751199 0.063 Uiso 1 1 calc R . . . .
C4 C 0.7013(2) 0.2119(4) 0.81022(18) 0.0508(13) Uani 1 1 d . . . . .
C5 C 0.5817(2) 0.1547(3) 0.71257(17) 0.0533(13) Uani 1 1 d . . . . .
H5A H 0.540324 0.184201 0.691510 0.080 Uiso 1 1 calc GR . . . .
H5B H 0.574532 0.136579 0.744588 0.080 Uiso 1 1 calc GR . . . .
H5C H 0.593406 0.094472 0.696657 0.080 Uiso 1 1 calc GR . . . .
C6 C 0.6493(2) 0.2666(3) 0.66956(17) 0.0425(11) Uani 1 1 d . . . . .
C7 C 0.7120(3) 0.2750(4) 0.6593(2) 0.0615(14) Uani 1 1 d . . . . .
H7 H 0.751330 0.258756 0.684565 0.074 Uiso 1 1 calc R . . . .
C8 C 0.7192(3) 0.3063(4) 0.6132(2) 0.0754(17) Uani 1 1 d . . . . .
H8 H 0.762687 0.310880 0.607873 0.091 Uiso 1 1 calc R . . . .
C9 C 0.6618(3) 0.3309(4) 0.5749(2) 0.0679(16) Uani 1 1 d . . . . .
H9 H 0.666079 0.352350 0.543679 0.082 Uiso 1 1 calc R . . . .
C10 C 0.5988(3) 0.3233(4) 0.58362(19) 0.0630(15) Uani 1 1 d . . . . .
H10 H 0.559670 0.338998 0.558046 0.076 Uiso 1 1 calc R . . . .
C11 C 0.5925(2) 0.2922(3) 0.63038(18) 0.0519(13) Uani 1 1 d . . . . .
H11 H 0.548973 0.288430 0.635628 0.062 Uiso 1 1 calc R . . . .
C12 C 0.7703(2) 0.2435(4) 0.84470(17) 0.0618(15) Uani 1 1 d . . . . .
H12A H 0.789047 0.298553 0.829416 0.093 Uiso 1 1 calc GR . . . .
H12B H 0.801153 0.186089 0.850003 0.093 Uiso 1 1 calc GR . . . .
H12C H 0.764280 0.265830 0.876469 0.093 Uiso 1 1 calc GR . . . .
C13 C 0.6751(3) 0.1206(4) 0.83541(19) 0.0724(16) Uani 1 1 d . . . . .
H13A H 0.674156 0.139355 0.868929 0.109 Uiso 1 1 calc GR . . . .
H13B H 0.705243 0.063033 0.836925 0.109 Uiso 1 1 calc GR . . . .
H13C H 0.629628 0.102470 0.816062 0.109 Uiso 1 1 calc GR . . . .
C14 C 0.6405(2) 0.3602(4) 0.84257(16) 0.0444(12) Uani 1 1 d . . . . .
C15 C 0.6827(2) 0.4451(4) 0.86036(17) 0.0501(13) Uani 1 1 d . . . . .
C16 C 0.6733(3) 0.4952(4) 0.9025(2) 0.0679(16) Uani 1 1 d . . . . .
H16 H 0.700123 0.552278 0.914942 0.081 Uiso 1 1 calc R . . . .
C17 C 0.6258(3) 0.4626(5) 0.9261(2) 0.0769(19) Uani 1 1 d . . . . .
H17 H 0.621676 0.495997 0.954987 0.092 Uiso 1 1 calc R . . . .
C18 C 0.5839(3) 0.3804(5) 0.90733(19) 0.0752(18) Uani 1 1 d . . . . .
H18 H 0.551379 0.359159 0.923582 0.090 Uiso 1 1 calc R . . . .
C19 C 0.5895(3) 0.3288(4) 0.86447(18) 0.0552(13) Uani 1 1 d . . . . .
C20 C 0.7334(3) 0.4894(4) 0.83555(19) 0.0683(16) Uani 1 1 d . . . . .
H20A H 0.716915 0.555763 0.821518 0.082 Uiso 1 1 calc R . . . .
H20B H 0.736268 0.445143 0.807859 0.082 Uiso 1 1 calc R . . . .
C21 C 0.8060(3) 0.5024(4) 0.8715(2) 0.0860(19) Uani 1 1 d . U . . .
H21A H 0.836945 0.525194 0.852673 0.129 Uiso 1 1 calc GR . . . .
H21B H 0.821519 0.437910 0.887248 0.129 Uiso 1 1 calc GR . . . .
H21C H 0.804571 0.552219 0.896856 0.129 Uiso 1 1 calc GR . . . .
C22 C 0.5385(3) 0.2453(4) 0.8417(2) 0.0727(16) Uani 1 1 d D . . . .
H22A H 0.559590 0.179406 0.852514 0.087 Uiso 0.641(13) 1 calc R . P A 1
H22B H 0.529541 0.248461 0.805299 0.087 Uiso 0.641(13) 1 calc R . P A 1
H22C H 0.556789 0.208757 0.817451 0.087 Uiso 0.359(13) 1 calc R . P A 2
H22D H 0.496672 0.278865 0.822779 0.087 Uiso 0.359(13) 1 calc R . P A 2
C23 C 0.4703(4) 0.2502(10) 0.8549(5) 0.118(6) Uani 0.641(13) 1 d D U P A 1
H23A H 0.478405 0.253741 0.890874 0.176 Uiso 0.641(13) 1 calc GR . P A 1
H23B H 0.443833 0.189970 0.842454 0.176 Uiso 0.641(13) 1 calc GR . P A 1
H23C H 0.445388 0.310004 0.839805 0.176 Uiso 0.641(13) 1 calc GR . P A 1
C24 C 0.5181(11) 0.1655(13) 0.8752(7) 0.129(10) Uani 0.359(13) 1 d D U P A 2
H24A H 0.557962 0.127016 0.892559 0.193 Uiso 0.359(13) 1 calc GR . P A 2
H24B H 0.484590 0.119990 0.854883 0.193 Uiso 0.359(13) 1 calc GR . P A 2
H24C H 0.498983 0.199099 0.899363 0.193 Uiso 0.359(13) 1 calc GR . P A 2
C25 C 0.5551(2) 0.5284(3) 0.75914(15) 0.0385(11) Uani 1 1 d . . . . .
C26 C 0.5189(2) 0.5129(3) 0.79754(15) 0.0415(11) Uani 1 1 d . . . . .
H26 H 0.499375 0.450802 0.802971 0.050 Uiso 1 1 calc R . . . .
C27 C 0.5170(2) 0.5988(4) 0.82453(17) 0.0503(12) Uani 1 1 d . . . . .
C28 C 0.5498(2) 0.6824(4) 0.80245(18) 0.0502(12) Uani 1 1 d . . . . .
C29 C 0.5717(2) 0.6411(3) 0.76204(17) 0.0464(12) Uani 1 1 d . . . . .
C30 C 0.5954(2) 0.7055(4) 0.7309(2) 0.0594(14) Uani 1 1 d . . . . .
H30 H 0.607880 0.679625 0.703148 0.071 Uiso 1 1 calc R . . . .
C31 C 0.6003(3) 0.8098(4) 0.7415(2) 0.0791(18) Uani 1 1 d . . . . .
H31 H 0.617437 0.853690 0.721194 0.095 Uiso 1 1 calc R . . . .
C32 C 0.5804(3) 0.8487(5) 0.7814(3) 0.098(2) Uani 1 1 d . . . . .
H32 H 0.584574 0.918721 0.787794 0.118 Uiso 1 1 calc R . . . .
C33 C 0.5542(3) 0.7866(4) 0.8124(2) 0.0785(18) Uani 1 1 d . . . . .
H33 H 0.540061 0.813918 0.839181 0.094 Uiso 1 1 calc R . . . .
C34 C 0.4899(3) 0.6061(4) 0.86908(18) 0.0578(14) Uani 1 1 d . . . . .
C35 C 0.4356(3) 0.5451(5) 0.8722(2) 0.0714(17) Uani 1 1 d . . . . .
H35 H 0.414089 0.503605 0.845163 0.086 Uiso 1 1 calc R . . . .
C36 C 0.4128(3) 0.5451(6) 0.9153(3) 0.101(2) Uani 1 1 d . . . . .
H36 H 0.375823 0.504238 0.917150 0.121 Uiso 1 1 calc R . . . .
C37 C 0.4457(5) 0.6066(8) 0.9556(3) 0.128(4) Uani 1 1 d . . . . .
H37 H 0.430757 0.606365 0.984766 0.154 Uiso 1 1 calc R . . . .
C38 C 0.4996(4) 0.6675(7) 0.9532(3) 0.110(3) Uani 1 1 d . . . . .
H38 H 0.521182 0.708514 0.980502 0.132 Uiso 1 1 calc R . . . .
C39 C 0.5219(3) 0.6679(5) 0.9100(2) 0.0830(19) Uani 1 1 d . . . . .
H39 H 0.558433 0.709714 0.908134 0.100 Uiso 1 1 calc R . . . .
C41 C 0.3001(2) 0.4100(3) 0.65164(15) 0.0422(11) Uani 1 1 d . . . . .
C42 C 0.2781(2) 0.4848(3) 0.68827(16) 0.0441(11) Uani 1 1 d . . . . .
C43 C 0.1994(2) 0.4729(4) 0.6723(2) 0.0657(15) Uani 1 1 d . . . . .
H43A H 0.181082 0.482321 0.701152 0.079 Uiso 1 1 calc R . . . .
H43B H 0.178944 0.523681 0.647028 0.079 Uiso 1 1 calc R . . . .
C44 C 0.1833(2) 0.3650(4) 0.6508(2) 0.0582(14) Uani 1 1 d . . . . .
C45 C 0.3090(2) 0.4435(4) 0.74256(15) 0.0545(13) Uani 1 1 d . . . . .
H45A H 0.358202 0.444535 0.750276 0.082 Uiso 1 1 calc GR . . . .
H45B H 0.293530 0.374514 0.744796 0.082 Uiso 1 1 calc GR . . . .
H45C H 0.294211 0.486074 0.766144 0.082 Uiso 1 1 calc GR . . . .
C46 C 0.3034(3) 0.5942(3) 0.68595(16) 0.0472(12) Uani 1 1 d . . . . .
C47 C 0.3729(2) 0.6138(4) 0.69778(17) 0.0511(13) Uani 1 1 d . . . . .
H47 H 0.403455 0.560014 0.708705 0.061 Uiso 1 1 calc R . . . .
C48 C 0.3983(3) 0.7097(4) 0.69399(19) 0.0628(15) Uani 1 1 d . . . . .
H48 H 0.445515 0.720260 0.701408 0.075 Uiso 1 1 calc R . . . .
C49 C 0.3538(3) 0.7907(4) 0.6791(2) 0.0770(17) Uani 1 1 d . . . . .
H49 H 0.370723 0.856130 0.676429 0.092 Uiso 1 1 calc R . . . .
C50 C 0.2840(3) 0.7745(4) 0.6683(2) 0.0858(19) Uani 1 1 d . . . . .
H50 H 0.253698 0.829117 0.658781 0.103 Uiso 1 1 calc R . . . .
C51 C 0.2592(3) 0.6772(4) 0.67162(19) 0.0649(15) Uani 1 1 d . . . . .
H51 H 0.211982 0.666679 0.664137 0.078 Uiso 1 1 calc R . . . .
C52 C 0.1666(3) 0.2865(4) 0.6873(2) 0.090(2) Uani 1 1 d . . . . .
H52A H 0.160954 0.220000 0.671776 0.134 Uiso 1 1 calc GR . . . .
H52B H 0.124854 0.305976 0.695224 0.134 Uiso 1 1 calc GR . . . .
H52C H 0.203485 0.284442 0.717641 0.134 Uiso 1 1 calc GR . . . .
C53 C 0.1225(2) 0.3689(5) 0.6034(2) 0.097(2) Uani 1 1 d . . . . .
H53A H 0.131187 0.419641 0.580639 0.145 Uiso 1 1 calc GR . . . .
H53B H 0.081370 0.386529 0.612757 0.145 Uiso 1 1 calc GR . . . .
H53C H 0.116796 0.303059 0.587281 0.145 Uiso 1 1 calc GR . . . .
C54 C 0.2547(2) 0.2453(4) 0.6112(2) 0.0547(14) Uani 1 1 d . . . . .
C55 C 0.2358(3) 0.2432(5) 0.5587(2) 0.0706(17) Uani 1 1 d . . . . .
C56 C 0.2362(3) 0.1481(6) 0.5353(3) 0.093(2) Uani 1 1 d . . . . .
H56 H 0.223298 0.144139 0.500335 0.111 Uiso 1 1 calc R . . . .
C57 C 0.2553(3) 0.0603(6) 0.5633(4) 0.103(3) Uani 1 1 d . . . . .
H57 H 0.253865 -0.002583 0.547108 0.124 Uiso 1 1 calc R . . . .
C58 C 0.2761(3) 0.0654(5) 0.6143(3) 0.084(2) Uani 1 1 d . . . . .
H58 H 0.289070 0.005296 0.632543 0.101 Uiso 1 1 calc R . . . .
C59 C 0.2789(3) 0.1578(4) 0.6403(2) 0.0622(15) Uani 1 1 d . . . . .
C60 C 0.2166(3) 0.3379(5) 0.5256(2) 0.092(2) Uani 1 1 d D . . . .
H60A H 0.168150 0.352309 0.520542 0.110 Uiso 0.526(11) 1 calc R . P B 1
H60B H 0.242380 0.396243 0.542743 0.110 Uiso 0.526(11) 1 calc R . P B 1
H60C H 0.212890 0.393111 0.548322 0.110 Uiso 0.474(11) 1 calc R . P B 2
H60D H 0.256713 0.353340 0.513860 0.110 Uiso 0.474(11) 1 calc R . P B 2
C61 C 0.1566(7) 0.3503(14) 0.4807(5) 0.161(10) Uani 0.474(11) 1 d D U P B 2
H61A H 0.157495 0.297380 0.456667 0.241 Uiso 0.474(11) 1 calc GR . P B 2
H61B H 0.158867 0.416154 0.465686 0.241 Uiso 0.474(11) 1 calc GR . P B 2
H61C H 0.114887 0.345311 0.490953 0.241 Uiso 0.474(11) 1 calc GR . P B 2
C62 C 0.2310(6) 0.3247(10) 0.4756(3) 0.090(5) Uani 0.526(11) 1 d D U P B 1
H62A H 0.276639 0.298412 0.480379 0.135 Uiso 0.526(11) 1 calc GR . P B 1
H62B H 0.227034 0.389767 0.458786 0.135 Uiso 0.526(11) 1 calc GR . P B 1
H62C H 0.198452 0.277486 0.455575 0.135 Uiso 0.526(11) 1 calc GR . P B 1
C63 C 0.3103(3) 0.1634(4) 0.6964(2) 0.0756(17) Uani 1 1 d . . . . .
H63A H 0.327780 0.232319 0.704656 0.091 Uiso 1 1 calc R . . . .
H63B H 0.274042 0.152713 0.712970 0.091 Uiso 1 1 calc R . . . .
C64 C 0.3674(3) 0.0890(4) 0.7186(2) 0.099(2) Uani 1 1 d . . . . .
H64A H 0.401038 0.091809 0.699682 0.148 Uiso 1 1 calc GR . . . .
H64B H 0.349027 0.020826 0.717031 0.148 Uiso 1 1 calc GR . . . .
H64C H 0.388598 0.106916 0.753040 0.148 Uiso 1 1 calc GR . . . .
C65 C 0.39809(19) 0.3331(3) 0.59283(15) 0.0353(10) Uani 1 1 d . . . . .
C66 C 0.40819(19) 0.2234(3) 0.60545(16) 0.0379(11) Uani 1 1 d . . . . .
H66 H 0.408578 0.195372 0.636586 0.045 Uiso 1 1 calc R . . . .
C67 C 0.4168(2) 0.1688(3) 0.56579(16) 0.0427(11) Uani 1 1 d . . . . .
C68 C 0.4172(2) 0.2402(3) 0.52442(16) 0.0432(11) Uani 1 1 d . . . . .
C69 C 0.4076(2) 0.3410(3) 0.54089(15) 0.0410(11) Uani 1 1 d . . . . .
C70 C 0.4124(2) 0.4232(4) 0.51101(17) 0.0519(13) Uani 1 1 d . . . . .
H70 H 0.408259 0.489638 0.522102 0.062 Uiso 1 1 calc R . . . .
C71 C 0.4236(3) 0.4063(4) 0.46387(19) 0.0644(15) Uani 1 1 d . . . . .
H71 H 0.425294 0.461762 0.442994 0.077 Uiso 1 1 calc R . . . .
C72 C 0.4321(3) 0.3084(5) 0.44790(19) 0.0679(16) Uani 1 1 d . . . . .
H72 H 0.439371 0.298455 0.416277 0.081 Uiso 1 1 calc R . . . .
C73 C 0.4300(2) 0.2240(4) 0.47833(17) 0.0560(13) Uani 1 1 d . . . . .
H73 H 0.437022 0.158137 0.467802 0.067 Uiso 1 1 calc R . . . .
C74 C 0.4229(2) 0.0564(4) 0.56371(18) 0.0470(12) Uani 1 1 d . . . . .
C75 C 0.4566(2) 0.0004(4) 0.60618(19) 0.0592(14) Uani 1 1 d . . . . .
H75 H 0.478895 0.034941 0.635574 0.071 Uiso 1 1 calc R . . . .
C76 C 0.4577(3) -0.1061(4) 0.6055(2) 0.0762(17) Uani 1 1 d . . . . .
H76 H 0.481084 -0.142025 0.634112 0.091 Uiso 1 1 calc R . . . .
C77 C 0.4244(3) -0.1581(4) 0.5629(3) 0.0831(19) Uani 1 1 d . . . . .
H77 H 0.423873 -0.229419 0.562722 0.100 Uiso 1 1 calc R . . . .
C78 C 0.3920(3) -0.1050(5) 0.5205(2) 0.0841(19) Uani 1 1 d . . . . .
H78 H 0.369929 -0.140383 0.491361 0.101 Uiso 1 1 calc R . . . .
C79 C 0.3917(3) 0.0013(4) 0.5206(2) 0.0669(15) Uani 1 1 d . . . . .
H79 H 0.370227 0.036259 0.491121 0.080 Uiso 1 1 calc R . . . .

loop_
_atom_site_aniso_label
_atom_site_aniso_U_11
_atom_site_aniso_U_22
_atom_site_aniso_U_33
_atom_site_aniso_U_23
_atom_site_aniso_U_13
_atom_site_aniso_U_12
Ru1 0.0360(2) 0.0347(2) 0.03502(19) -0.00051(16) 0.01234(16) -0.00270(16)
Ru2 0.0387(2) 0.0332(2) 0.03489(19) -0.00038(16) 0.01121(17) -0.00051(16)
Cl1 0.0455(7) 0.0522(8) 0.0631(8) -0.0056(6) 0.0232(6) -0.0134(6)
Cl2 0.0670(9) 0.0606(8) 0.0474(7) 0.0113(6) 0.0123(6) 0.0211(7)
Cl3 0.0458(7) 0.0444(7) 0.0428(6) 0.0084(5) 0.0142(5) -0.0054(5)
Cl4 0.0393(6) 0.0380(6) 0.0388(6) 0.0026(5) 0.0124(5) -0.0036(5)
N1 0.037(2) 0.043(2) 0.041(2) 0.0003(18) 0.0115(18) 0.0052(17)
N41 0.042(2) 0.053(3) 0.053(2) -0.015(2) 0.018(2) -0.005(2)
C1 0.026(2) 0.041(3) 0.044(3) -0.003(2) 0.013(2) -0.0018(19)
C2 0.038(3) 0.042(3) 0.048(3) -0.007(2) 0.014(2) 0.001(2)
C3 0.056(3) 0.052(3) 0.050(3) 0.001(2) 0.013(3) 0.014(2)
C4 0.047(3) 0.052(3) 0.053(3) 0.002(3) 0.012(3) 0.016(2)
C5 0.055(3) 0.045(3) 0.061(3) -0.002(2) 0.018(3) 0.001(2)
C6 0.042(3) 0.039(3) 0.049(3) -0.009(2) 0.017(2) 0.007(2)
C7 0.055(4) 0.073(4) 0.056(3) 0.006(3) 0.015(3) 0.013(3)
C8 0.063(4) 0.090(5) 0.082(4) 0.004(4) 0.036(4) 0.003(3)
C9 0.088(5) 0.068(4) 0.057(3) 0.000(3) 0.034(4) 0.003(3)
C10 0.074(4) 0.062(4) 0.047(3) 0.002(3) 0.007(3) 0.002(3)
C11 0.049(3) 0.052(3) 0.053(3) -0.010(3) 0.010(3) 0.002(2)
C12 0.054(3) 0.067(4) 0.061(3) -0.003(3) 0.009(3) 0.021(3)
C13 0.096(4) 0.057(4) 0.069(4) 0.020(3) 0.031(3) 0.025(3)
C14 0.046(3) 0.049(3) 0.036(3) -0.001(2) 0.006(2) 0.018(2)
C15 0.058(3) 0.049(3) 0.037(3) 0.000(2) 0.002(2) 0.011(3)
C16 0.080(4) 0.064(4) 0.052(3) -0.006(3) 0.004(3) 0.018(3)
C17 0.096(5) 0.090(5) 0.042(3) -0.001(3) 0.014(3) 0.045(4)
C18 0.084(5) 0.104(5) 0.044(3) 0.029(3) 0.029(3) 0.041(4)
C19 0.064(4) 0.063(4) 0.043(3) 0.015(3) 0.024(3) 0.020(3)
C20 0.070(4) 0.064(4) 0.062(3) 0.004(3) 0.002(3) -0.007(3)
C21 0.072(4) 0.086(5) 0.087(4) 0.003(4) -0.002(3) -0.026(3)
C22 0.074(4) 0.075(4) 0.079(4) 0.014(3) 0.038(3) 0.010(3)
C23 0.088(9) 0.114(11) 0.176(13) -0.018(9) 0.079(9) -0.011(7)
C24 0.12(2) 0.14(2) 0.15(2) 0.042(16) 0.073(16) -0.006(16)
C25 0.034(3) 0.048(3) 0.034(2) -0.005(2) 0.009(2) -0.001(2)
C26 0.044(3) 0.042(3) 0.038(3) 0.001(2) 0.009(2) 0.005(2)
C27 0.044(3) 0.058(3) 0.046(3) -0.004(3) 0.006(2) 0.015(2)
C28 0.047(3) 0.044(3) 0.055(3) -0.013(3) 0.007(3) -0.004(2)
C29 0.048(3) 0.037(3) 0.054(3) -0.009(2) 0.013(2) 0.003(2)
C30 0.066(4) 0.037(3) 0.086(4) 0.001(3) 0.038(3) -0.001(3)
C31 0.088(4) 0.041(3) 0.119(5) -0.002(4) 0.045(4) -0.011(3)
C32 0.121(6) 0.045(4) 0.139(7) -0.028(4) 0.052(5) -0.018(4)
C33 0.088(5) 0.053(4) 0.094(5) -0.027(3) 0.024(4) -0.001(3)
C34 0.056(4) 0.068(4) 0.048(3) -0.006(3) 0.012(3) 0.026(3)
C35 0.063(4) 0.096(5) 0.061(4) -0.002(3) 0.026(3) 0.027(3)
C36 0.092(5) 0.143(7) 0.088(5) 0.026(5) 0.059(4) 0.043(5)
C37 0.160(9) 0.186(10) 0.053(4) 0.016(6) 0.054(6) 0.092(7)
C38 0.140(8) 0.134(8) 0.058(4) -0.016(5) 0.029(5) 0.052(6)
C39 0.101(5) 0.096(5) 0.052(3) -0.013(3) 0.021(3) 0.037(4)
C41 0.036(3) 0.050(3) 0.038(3) -0.002(2) 0.005(2) 0.005(2)
C42 0.038(3) 0.047(3) 0.049(3) -0.007(2) 0.015(2) 0.002(2)
C43 0.039(3) 0.076(4) 0.087(4) -0.029(3) 0.026(3) 0.000(3)
C44 0.041(3) 0.066(4) 0.074(4) -0.021(3) 0.026(3) -0.005(3)
C45 0.070(4) 0.055(3) 0.045(3) -0.009(2) 0.026(3) 0.000(3)
C46 0.059(3) 0.042(3) 0.043(3) -0.008(2) 0.017(2) 0.007(2)
C47 0.052(3) 0.041(3) 0.061(3) -0.004(2) 0.016(3) 0.003(2)
C48 0.058(4) 0.050(3) 0.082(4) -0.004(3) 0.021(3) -0.004(3)
C49 0.088(5) 0.047(4) 0.105(5) 0.003(3) 0.042(4) -0.004(3)
C50 0.091(5) 0.044(4) 0.129(6) 0.007(4) 0.042(4) 0.016(3)
C51 0.052(3) 0.062(4) 0.084(4) -0.005(3) 0.022(3) 0.010(3)
C52 0.078(4) 0.086(5) 0.129(6) -0.023(4) 0.069(4) -0.022(3)
C53 0.038(4) 0.129(6) 0.117(5) -0.051(5) 0.009(4) -0.006(3)
C54 0.037(3) 0.062(4) 0.070(4) -0.033(3) 0.022(3) -0.018(3)
C55 0.043(3) 0.092(5) 0.076(4) -0.039(4) 0.013(3) -0.011(3)
C56 0.052(4) 0.130(6) 0.097(5) -0.073(5) 0.021(4) -0.020(4)
C57 0.056(4) 0.096(6) 0.169(8) -0.076(6) 0.047(5) -0.021(4)
C58 0.074(4) 0.055(4) 0.137(6) -0.035(4) 0.053(4) -0.022(3)
C59 0.054(4) 0.048(3) 0.093(4) -0.020(3) 0.033(3) -0.016(3)
C60 0.074(5) 0.135(7) 0.059(4) -0.025(4) 0.004(3) 0.008(4)
C61 0.156(19) 0.21(2) 0.086(12) -0.066(12) -0.027(12) -0.040(15)
C62 0.067(9) 0.149(12) 0.055(7) -0.012(7) 0.018(6) -0.022(8)
C63 0.091(5) 0.047(3) 0.100(5) 0.000(3) 0.044(4) -0.009(3)
C64 0.124(6) 0.074(5) 0.117(5) 0.034(4) 0.063(5) 0.017(4)
C65 0.030(2) 0.040(3) 0.036(2) -0.003(2) 0.008(2) -0.0089(19)
C66 0.037(3) 0.040(3) 0.037(2) 0.003(2) 0.011(2) 0.002(2)
C67 0.043(3) 0.042(3) 0.044(3) -0.003(2) 0.014(2) 0.000(2)
C68 0.050(3) 0.042(3) 0.039(3) -0.006(2) 0.015(2) -0.003(2)
C69 0.045(3) 0.045(3) 0.036(2) 0.000(2) 0.016(2) 0.001(2)
C70 0.069(4) 0.044(3) 0.047(3) 0.003(2) 0.023(3) 0.001(2)
C71 0.084(4) 0.063(4) 0.056(3) 0.014(3) 0.035(3) 0.002(3)
C72 0.085(4) 0.084(4) 0.045(3) 0.004(3) 0.035(3) 0.006(3)
C73 0.069(4) 0.059(3) 0.043(3) -0.007(3) 0.022(3) 0.002(3)
C74 0.054(3) 0.041(3) 0.053(3) -0.005(3) 0.027(3) -0.002(2)
C75 0.064(4) 0.050(3) 0.065(4) -0.003(3) 0.021(3) -0.008(3)
C76 0.091(5) 0.054(4) 0.089(5) 0.005(3) 0.032(4) 0.003(3)
C77 0.102(5) 0.042(4) 0.120(6) -0.011(4) 0.056(5) 0.007(3)
C78 0.115(5) 0.054(4) 0.087(5) -0.031(4) 0.032(4) -0.016(4)
C79 0.088(4) 0.050(4) 0.065(4) -0.011(3) 0.025(3) -0.005(3)

loop_
_atom_type_symbol
_atom_type_description
_atom_type_scat_dispersion_real
_atom_type_scat_dispersion_imag
_atom_type_scat_source
C C 0.0033 0.0016 'International Tables Vol C Tables 4.2.6.8 and 6.1.1.4'
H H 0.0000 0.0000 'International Tables Vol C Tables 4.2.6.8 and 6.1.1.4'
Cl Cl 0.1484 0.1585 'International Tables Vol C Tables 4.2.6.8 and 6.1.1.4'
N N 0.0061 0.0033 'International Tables Vol C Tables 4.2.6.8 and 6.1.1.4'
Ru Ru -1.2594 0.8363 'International Tables Vol C Tables 4.2.6.8 and 6.1.1.4'

loop_
_exptl_crystal_face_index_h
_exptl_crystal_face_index_k
_exptl_crystal_face_index_l
_exptl_crystal_face_perp_dist
5 -3 -5 0.0344
-5 3 5 0.0354
-3 0 -5 0.0652
3 0 5 0.0652
-4 -4 5 0.0358
4 4 -5 0.0010

loop_
_geom_angle_atom_site_label_1
_geom_angle_atom_site_label_2
_geom_angle_atom_site_label_3
_geom_angle
Cl1 Ru1 Cl3 92.20(4)
Cl1 Ru1 Cl4 170.17(4)
Cl4 Ru1 Cl3 82.13(4)
C1 Ru1 Cl1 88.67(12)
C1 Ru1 Cl3 158.52(12)
C1 Ru1 Cl4 93.69(12)
C25 Ru1 Cl1 97.21(13)
C25 Ru1 Cl3 96.21(13)
C25 Ru1 Cl4 91.40(13)
C25 Ru1 C1 104.98(17)
Cl2 Ru2 Cl3 91.38(4)
Cl2 Ru2 Cl4 169.08(4)
Cl4 Ru2 Cl3 82.03(4)
C41 Ru2 Cl2 87.94(12)
C41 Ru2 Cl3 159.50(13)
C41 Ru2 Cl4 95.19(12)
C65 Ru2 Cl2 98.34(13)
C65 Ru2 Cl3 95.68(12)
C65 Ru2 Cl4 90.99(12)
C65 Ru2 C41 104.69(18)
Ru1 Cl3 Ru2 96.29(4)
Ru2 Cl4 Ru1 99.55(4)
C1 N1 C4 114.9(4)
C1 N1 C14 126.6(4)
C14 N1 C4 118.6(3)
C41 N41 C44 115.4(4)
C41 N41 C54 126.7(4)
C54 N41 C44 117.8(4)
N1 C1 Ru1 136.7(3)
N1 C1 C2 107.9(4)
C2 C1 Ru1 115.3(3)
C3 C2 C1 101.8(3)
C3 C2 C5 109.9(4)
C5 C2 C1 107.1(3)
C6 C2 C1 113.4(4)
C6 C2 C3 114.7(4)
C6 C2 C5 109.4(4)
C2 C3 H3A 110.3
C2 C3 H3B 110.3
H3A C3 H3B 108.5
C4 C3 C2 107.3(4)
C4 C3 H3A 110.3
C4 C3 H3B 110.3
C3 C4 N1 100.1(3)
C3 C4 C13 113.9(4)
C12 C4 N1 110.5(4)
C12 C4 C3 111.8(4)
C12 C4 C13 107.3(4)
C13 C4 N1 113.3(4)
C2 C5 H5A 109.5
C2 C5 H5B 109.5
C2 C5 H5C 109.5
H5A C5 H5B 109.5
H5A C5 H5C 109.5
H5B C5 H5C 109.5
C7 C6 C2 123.4(4)
C7 C6 C11 115.8(5)
C11 C6 C2 120.7(4)
C6 C7 H7 118.5
C6 C7 C8 123.0(5)
C8 C7 H7 118.5
C7 C8 H8 120.1
C7 C8 C9 119.8(5)
C9 C8 H8 120.1
C8 C9 H9 120.6
C10 C9 C8 118.9(5)
C10 C9 H9 120.6
C9 C10 H10 119.7
C9 C10 C11 120.5(5)
C11 C10 H10 119.7
C6 C11 H11 119.0
C10 C11 C6 121.9(5)
C10 C11 H11 119.0
C4 C12 H12A 109.5
C4 C12 H12B 109.5
C4 C12 H12C 109.5
H12A C12 H12B 109.5
H12A C12 H12C 109.5
H12B C12 H12C 109.5
C4 C13 H13A 109.5
C4 C13 H13B 109.5
C4 C13 H13C 109.5
H13A C13 H13B 109.5
H13A C13 H13C 109.5
H13B C13 H13C 109.5
C15 C14 N1 118.4(4)
C19 C14 N1 119.4(4)
C19 C14 C15 122.2(5)
C14 C15 C20 124.9(4)
C16 C15 C14 117.2(5)
C16 C15 C20 117.7(5)
C15 C16 H16 119.3
C17 C16 C15 121.5(6)
C17 C16 H16 119.3
C16 C17 H17 119.9
C16 C17 C18 120.3(6)
C18 C17 H17 119.9
C17 C18 H18 119.5
C17 C18 C19 120.9(6)
C19 C18 H18 119.5
C14 C19 C18 117.7(5)
C14 C19 C22 122.3(5)
C18 C19 C22 119.9(5)
C15 C20 H20A 108.8
C15 C20 H20B 108.8
C15 C20 C21 113.6(4)
H20A C20 H20B 107.7
C21 C20 H20A 108.8
C21 C20 H20B 108.8
C20 C21 H21A 109.5
C20 C21 H21B 109.5
C20 C21 H21C 109.5
H21A C21 H21B 109.5
H21A C21 H21C 109.5
H21B C21 H21C 109.5
C19 C22 H22A 108.4
C19 C22 H22B 108.4
C19 C22 H22C 107.2
C19 C22 H22D 107.2
C19 C22 C23 115.5(6)
C19 C22 C24 120.4(9)
H22A C22 H22B 107.5
H22C C22 H22D 106.9
C23 C22 H22A 108.4
C23 C22 H22B 108.4
C24 C22 H22C 107.2
C24 C22 H22D 107.2
C22 C23 H23A 109.5
C22 C23 H23B 109.5
C22 C23 H23C 109.5
H23A C23 H23B 109.5
H23A C23 H23C 109.5
H23B C23 H23C 109.5
C22 C24 H24A 109.5
C22 C24 H24B 109.5
C22 C24 H24C 109.5
H24A C24 H24B 109.5
H24A C24 H24C 109.5
H24B C24 H24C 109.5
C26 C25 Ru1 127.9(3)
C26 C25 C29 104.3(4)
C29 C25 Ru1 127.4(3)
C25 C26 H26 123.9
C27 C26 C25 112.3(4)
C27 C26 H26 123.9
C26 C27 C28 107.5(4)
C26 C27 C34 125.7(5)
C34 C27 C28 126.7(5)
C29 C28 C27 108.2(4)
C33 C28 C27 130.6(5)
C33 C28 C29 120.9(5)
C28 C29 C25 107.6(4)
C30 C29 C25 132.3(4)
C30 C29 C28 119.7(4)
C29 C30 H30 120.5
C29 C30 C31 118.9(5)
C31 C30 H30 120.5
C30 C31 H31 119.5
C32 C31 C30 120.9(6)
C32 C31 H31 119.5
C31 C32 H32 119.2
C31 C32 C33 121.6(6)
C33 C32 H32 119.2
C28 C33 H33 121.0
C32 C33 C28 117.9(6)
C32 C33 H33 121.0
C35 C34 C27 119.7(5)
C35 C34 C39 119.1(5)
C39 C34 C27 121.0(5)
C34 C35 H35 119.7
C34 C35 C36 120.6(6)
C36 C35 H35 119.7
C35 C36 H36 120.4
C35 C36 C37 119.2(7)
C37 C36 H36 120.4
C36 C37 H37 119.5
C38 C37 C36 121.0(8)
C38 C37 H37 119.5
C37 C38 H38 120.2
C37 C38 C39 119.5(8)
C39 C38 H38 120.2
C34 C39 H39 119.8
C38 C39 C34 120.4(7)
C38 C39 H39 119.8
N41 C41 Ru2 135.3(3)
N41 C41 C42 107.6(4)
C42 C41 Ru2 116.9(3)
C41 C42 C45 107.3(3)
C43 C42 C41 101.8(3)
C43 C42 C45 110.9(4)
C46 C42 C41 113.8(4)
C46 C42 C43 114.6(4)
C46 C42 C45 108.2(4)
C42 C43 H43A 110.2
C42 C43 H43B 110.2
H43A C43 H43B 108.5
C44 C43 C42 107.6(4)
C44 C43 H43A 110.2
C44 C43 H43B 110.2
C43 C44 N41 99.9(4)
C43 C44 C52 115.0(4)
C43 C44 C53 109.8(5)
C52 C44 N41 113.1(4)
C52 C44 C53 108.2(4)
C53 C44 N41 110.7(4)
C42 C45 H45A 109.5
C42 C45 H45B 109.5
C42 C45 H45C 109.5
H45A C45 H45B 109.5
H45A C45 H45C 109.5
H45B C45 H45C 109.5
C47 C46 C42 119.8(4)
C47 C46 C51 117.3(5)
C51 C46 C42 122.9(5)
C46 C47 H47 118.9
C48 C47 C46 122.2(5)
C48 C47 H47 118.9
C47 C48 H48 120.2
C47 C48 C49 119.7(5)
C49 C48 H48 120.2
C48 C49 H49 120.1
C48 C49 C50 119.8(5)
C50 C49 H49 120.1
C49 C50 H50 120.1
C51 C50 C49 119.8(5)
C51 C50 H50 120.1
C46 C51 H51 119.4
C50 C51 C46 121.2(5)
C50 C51 H51 119.4
C44 C52 H52A 109.5
C44 C52 H52B 109.5
C44 C52 H52C 109.5
H52A C52 H52B 109.5
H52A C52 H52C 109.5
H52B C52 H52C 109.5
C44 C53 H53A 109.5
C44 C53 H53B 109.5
C44 C53 H53C 109.5
H53A C53 H53B 109.5
H53A C53 H53C 109.5
H53B C53 H53C 109.5
C55 C54 N41 119.1(5)
C55 C54 C59 122.2(5)
C59 C54 N41 118.7(5)
C54 C55 C56 117.5(6)
C54 C55 C60 124.1(5)
C56 C55 C60 118.4(6)
C55 C56 H56 119.5
C57 C56 C55 121.1(7)
C57 C56 H56 119.5
C56 C57 H57 120.0
C58 C57 C56 120.1(7)
C58 C57 H57 120.0
C57 C58 H58 118.9
C57 C58 C59 122.2(7)
C59 C58 H58 118.9
C54 C59 C63 122.2(5)
C58 C59 C54 116.7(6)
C58 C59 C63 121.1(6)
C55 C60 H60A 109.2
C55 C60 H60B 109.2
C55 C60 H60C 105.5
C55 C60 H60D 105.5
H60A C60 H60B 107.9
H60C C60 H60D 106.1
C61 C60 C55 127.2(9)
C61 C60 H60C 105.5
C61 C60 H60D 105.5
C62 C60 C55 112.2(7)
C62 C60 H60A 109.2
C62 C60 H60B 109.2
C60 C61 H61A 109.5
C60 C61 H61B 109.5
C60 C61 H61C 109.5
H61A C61 H61B 109.5
H61A C61 H61C 109.5
H61B C61 H61C 109.5
C60 C62 H62A 109.5
C60 C62 H62B 109.5
C60 C62 H62C 109.5
H62A C62 H62B 109.5
H62A C62 H62C 109.5
H62B C62 H62C 109.5
C59 C63 H63A 108.1
C59 C63 H63B 108.1
H63A C63 H63B 107.3
C64 C63 C59 116.7(5)
C64 C63 H63A 108.1
C64 C63 H63B 108.1
C63 C64 H64A 109.5
C63 C64 H64B 109.5
C63 C64 H64C 109.5
H64A C64 H64B 109.5
H64A C64 H64C 109.5
H64B C64 H64C 109.5
C66 C65 Ru2 127.7(3)
C66 C65 C69 104.3(4)
C69 C65 Ru2 127.6(3)
C65 C66 H66 124.5
C67 C66 C65 111.1(4)
C67 C66 H66 124.5
C66 C67 C68 108.7(4)
C66 C67 C74 125.8(4)
C68 C67 C74 125.5(4)
C69 C68 C67 108.0(4)
C73 C68 C67 131.1(4)
C73 C68 C69 120.7(4)
C68 C69 C65 107.7(4)
C70 C69 C65 132.5(4)
C70 C69 C68 119.7(4)
C69 C70 H70 120.3
C69 C70 C71 119.4(5)
C71 C70 H70 120.3
C70 C71 H71 119.7
C72 C71 C70 120.6(5)
C72 C71 H71 119.7
C71 C72 H72 119.5
C71 C72 C73 121.0(5)
C73 C72 H72 119.5
C68 C73 C72 118.6(5)
C68 C73 H73 120.7
C72 C73 H73 120.7
C75 C74 C67 121.1(4)
C79 C74 C67 121.7(4)
C79 C74 C75 117.1(5)
C74 C75 H75 119.4
C76 C75 C74 121.3(5)
C76 C75 H75 119.4
C75 C76 H76 119.9
C77 C76 C75 120.2(6)
C77 C76 H76 119.9
C76 C77 H77 120.2
C78 C77 C76 119.7(6)
C78 C77 H77 120.2
C77 C78 H78 119.7
C77 C78 C79 120.6(6)
C79 C78 H78 119.7
C74 C79 H79 119.4
C78 C79 C74 121.2(5)
C78 C79 H79 119.4

loop_
_geom_bond_atom_site_label_1
_geom_bond_atom_site_label_2
_geom_bond_distance
Ru1 Cl1 2.3421(11)
Ru1 Cl3 2.4785(11)
Ru1 Cl4 2.4240(11)
Ru1 C1 1.975(4)
Ru1 C25 1.854(4)
Ru2 Cl2 2.3644(11)
Ru2 Cl3 2.4871(11)
Ru2 Cl4 2.4200(10)
Ru2 C41 1.974(4)
Ru2 C65 1.869(4)
N1 C1 1.322(5)
N1 C4 1.543(5)
N1 C14 1.451(5)
N41 C41 1.325(5)
N41 C44 1.542(6)
N41 C54 1.448(5)
C1 C2 1.549(6)
C2 C3 1.534(5)
C2 C5 1.545(6)
C2 C6 1.522(6)
C3 H3A 0.9700
C3 H3B 0.9700
C3 C4 1.522(6)
C4 C12 1.518(6)
C4 C13 1.541(6)
C5 H5A 0.9600
C5 H5B 0.9600
C5 H5C 0.9600
C6 C7 1.375(6)
C6 C11 1.388(6)
C7 H7 0.9300
C7 C8 1.377(7)
C8 H8 0.9300
C8 C9 1.380(7)
C9 H9 0.9300
C9 C10 1.360(7)
C10 H10 0.9300
C10 C11 1.387(6)
C11 H11 0.9300
C12 H12A 0.9600
C12 H12B 0.9600
C12 H12C 0.9600
C13 H13A 0.9600
C13 H13B 0.9600
C13 H13C 0.9600
C14 C15 1.403(6)
C14 C19 1.389(6)
C15 C16 1.388(6)
C15 C20 1.491(7)
C16 H16 0.9300
C16 C17 1.363(8)
C17 H17 0.9300
C17 C18 1.379(8)
C18 H18 0.9300
C18 C19 1.389(7)
C19 C22 1.514(7)
C20 H20A 0.9700
C20 H20B 0.9700
C20 C21 1.542(6)
C21 H21A 0.9600
C21 H21B 0.9600
C21 H21C 0.9600
C22 H22A 0.9700
C22 H22B 0.9700
C22 H22C 0.9700
C22 H22D 0.9700
C22 C23 1.5188(10)
C22 C24 1.5189(10)
C23 H23A 0.9600
C23 H23B 0.9600
C23 H23C 0.9600
C24 H24A 0.9600
C24 H24B 0.9600
C24 H24C 0.9600
C25 C26 1.451(6)
C25 C29 1.505(6)
C26 H26 0.9300
C26 C27 1.351(6)
C27 C28 1.487(6)
C27 C34 1.473(6)
C28 C29 1.409(6)
C28 C33 1.385(6)
C29 C30 1.374(6)
C30 H30 0.9300
C30 C31 1.389(6)
C31 H31 0.9300
C31 C32 1.362(8)
C32 H32 0.9300
C32 C33 1.382(8)
C33 H33 0.9300
C34 C35 1.376(7)
C34 C39 1.395(7)
C35 H35 0.9300
C35 C36 1.381(7)
C36 H36 0.9300
C36 C37 1.388(10)
C37 H37 0.9300
C37 C38 1.363(10)
C38 H38 0.9300
C38 C39 1.381(8)
C39 H39 0.9300
C41 C42 1.551(6)
C42 C43 1.539(6)
C42 C45 1.553(6)
C42 C46 1.522(6)
C43 H43A 0.9700
C43 H43B 0.9700
C43 C44 1.526(6)
C44 C52 1.533(7)
C44 C53 1.535(6)
C45 H45A 0.9600
C45 H45B 0.9600
C45 H45C 0.9600
C46 C47 1.377(6)
C46 C51 1.391(6)
C47 H47 0.9300
C47 C48 1.367(6)
C48 H48 0.9300
C48 C49 1.377(7)
C49 H49 0.9300
C49 C50 1.377(7)
C50 H50 0.9300
C50 C51 1.376(7)
C51 H51 0.9300
C52 H52A 0.9600
C52 H52B 0.9600
C52 H52C 0.9600
C53 H53A 0.9600
C53 H53B 0.9600
C53 H53C 0.9600
C54 C55 1.393(7)
C54 C59 1.403(7)
C55 C56 1.398(8)
C55 C60 1.522(8)
C56 H56 0.9300
C56 C57 1.375(9)
C57 H57 0.9300
C57 C58 1.356(9)
C58 H58 0.9300
C58 C59 1.396(7)
C59 C63 1.507(7)
C60 H60A 0.9700
C60 H60B 0.9700
C60 H60C 0.9700
C60 H60D 0.9700
C60 C61 1.490(8)
C60 C62 1.489(8)
C61 H61A 0.9600
C61 H61B 0.9600
C61 H61C 0.9600
C62 H62A 0.9600
C62 H62B 0.9600
C62 H62C 0.9600
C63 H63A 0.9700
C63 H63B 0.9700
C63 C64 1.506(7)
C64 H64A 0.9600
C64 H64B 0.9600
C64 H64C 0.9600
C65 C66 1.473(5)
C65 C69 1.497(5)
C66 H66 0.9300
C66 C67 1.353(5)
C67 C68 1.472(6)
C67 C74 1.473(6)
C68 C69 1.420(6)
C68 C73 1.377(6)
C69 C70 1.371(6)
C70 H70 0.9300
C70 C71 1.393(6)
C71 H71 0.9300
C71 C72 1.377(7)
C72 H72 0.9300
C72 C73 1.390(6)
C73 H73 0.9300
C74 C75 1.392(6)
C74 C79 1.387(6)
C75 H75 0.9300
C75 C76 1.389(7)
C76 H76 0.9300
C76 C77 1.367(7)
C77 H77 0.9300
C77 C78 1.363(7)
C78 H78 0.9300
C78 C79 1.386(7)
C79 H79 0.9300

loop_
_geom_torsion_atom_site_label_1
_geom_torsion_atom_site_label_2
_geom_torsion_atom_site_label_3
_geom_torsion_atom_site_label_4
_geom_torsion
Ru1 C1 C2 C3 155.2(3)
Ru1 C1 C2 C5 -89.4(4)
Ru1 C1 C2 C6 31.4(4)
Ru1 C25 C26 C27 -177.7(3)
Ru1 C25 C29 C28 177.0(3)
Ru1 C25 C29 C30 4.9(7)
Ru2 C41 C42 C43 153.2(3)
Ru2 C41 C42 C45 -90.2(4)
Ru2 C41 C42 C46 29.4(5)
Ru2 C65 C66 C67 -177.5(3)
Ru2 C65 C69 C68 177.0(3)
Ru2 C65 C69 C70 1.5(7)
Cl1 Ru1 C25 C26 -153.0(3)
Cl1 Ru1 C25 C29 35.5(4)
Cl2 Ru2 C65 C66 -154.7(3)
Cl2 Ru2 C65 C69 34.1(3)
Cl3 Ru1 C25 C26 113.9(4)
Cl3 Ru1 C25 C29 -57.6(4)
Cl3 Ru2 C65 C66 113.1(3)
Cl3 Ru2 C65 C69 -58.2(3)
Cl4 Ru1 C25 C26 31.7(4)
Cl4 Ru1 C25 C29 -139.8(3)
Cl4 Ru2 C65 C66 31.0(3)
Cl4 Ru2 C65 C69 -140.3(3)
N1 C1 C2 C3 -23.1(4)
N1 C1 C2 C5 92.3(4)
N1 C1 C2 C6 -146.9(4)
N1 C14 C15 C16 -177.3(4)
N1 C14 C15 C20 6.8(7)
N1 C14 C19 C18 175.6(4)
N1 C14 C19 C22 -7.7(7)
N41 C41 C42 C43 -23.6(5)
N41 C41 C42 C45 92.9(4)
N41 C41 C42 C46 -147.4(4)
N41 C54 C55 C56 -175.9(4)
N41 C54 C55 C60 5.7(7)
N41 C54 C59 C58 174.4(4)
N41 C54 C59 C63 -9.3(7)
C1 Ru1 C25 C26 -62.5(4)
C1 Ru1 C25 C29 126.0(4)
C1 N1 C4 C3 8.7(5)
C1 N1 C4 C12 126.7(4)
C1 N1 C4 C13 -112.9(4)
C1 N1 C14 C15 -88.0(5)
C1 N1 C14 C19 92.1(6)
C1 C2 C3 C4 28.6(5)
C1 C2 C6 C7 105.1(5)
C1 C2 C6 C11 -73.7(5)
C2 C3 C4 N1 -23.1(5)
C2 C3 C4 C12 -140.1(4)
C2 C3 C4 C13 98.1(5)
C2 C6 C7 C8 -179.1(5)
C2 C6 C11 C10 179.6(4)
C3 C2 C6 C7 -11.3(6)
C3 C2 C6 C11 169.8(4)
C4 N1 C1 Ru1 -168.5(3)
C4 N1 C1 C2 9.3(5)
C4 N1 C14 C15 91.1(5)
C4 N1 C14 C19 -88.7(5)
C5 C2 C3 C4 -84.7(4)
C5 C2 C6 C7 -135.3(5)
C5 C2 C6 C11 45.8(5)
C6 C2 C3 C4 151.6(4)
C6 C7 C8 C9 0.0(9)
C7 C6 C11 C10 0.6(7)
C7 C8 C9 C10 -0.2(8)
C8 C9 C10 C11 0.6(8)
C9 C10 C11 C6 -0.9(8)
C11 C6 C7 C8 -0.2(7)
C14 N1 C1 Ru1 10.7(7)
C14 N1 C1 C2 -171.5(4)
C14 N1 C4 C3 -170.6(4)
C14 N1 C4 C12 -52.6(5)
C14 N1 C4 C13 67.8(5)
C14 C15 C16 C17 0.8(7)
C14 C15 C20 C21 -128.2(5)
C14 C19 C22 C23 -154.6(7)
C14 C19 C22 C24 138.9(11)
C15 C14 C19 C18 -4.2(7)
C15 C14 C19 C22 172.5(4)
C15 C16 C17 C18 -2.3(8)
C16 C15 C20 C21 55.8(6)
C16 C17 C18 C19 0.5(8)
C17 C18 C19 C14 2.6(7)
C17 C18 C19 C22 -174.2(5)
C18 C19 C22 C23 22.0(9)
C18 C19 C22 C24 -44.5(12)
C19 C14 C15 C16 2.5(7)
C19 C14 C15 C20 -173.4(4)
C20 C15 C16 C17 177.0(5)
C25 C26 C27 C28 3.5(5)
C25 C26 C27 C34 -174.0(4)
C25 C29 C30 C31 174.4(5)
C26 C25 C29 C28 3.9(5)
C26 C25 C29 C30 -168.2(5)
C26 C27 C28 C29 -0.8(5)
C26 C27 C28 C33 172.1(5)
C26 C27 C34 C35 -33.0(7)
C26 C27 C34 C39 141.9(5)
C27 C28 C29 C25 -2.1(5)
C27 C28 C29 C30 171.2(4)
C27 C28 C33 C32 -171.8(5)
C27 C34 C35 C36 175.1(5)
C27 C34 C39 C38 -174.5(5)
C28 C27 C34 C35 150.0(5)
C28 C27 C34 C39 -35.1(7)
C28 C29 C30 C31 3.1(7)
C29 C25 C26 C27 -4.6(5)
C29 C28 C33 C32 0.4(8)
C29 C30 C31 C32 -1.7(8)
C30 C31 C32 C33 -0.4(10)
C31 C32 C33 C28 1.1(9)
C33 C28 C29 C25 -175.8(4)
C33 C28 C29 C30 -2.5(7)
C34 C27 C28 C29 176.6(4)
C34 C27 C28 C33 -10.5(8)
C34 C35 C36 C37 -0.6(9)
C35 C34 C39 C38 0.4(8)
C35 C36 C37 C38 0.6(12)
C36 C37 C38 C39 -0.1(13)
C37 C38 C39 C34 -0.4(11)
C39 C34 C35 C36 0.1(8)
C41 Ru2 C65 C66 -64.7(4)
C41 Ru2 C65 C69 124.1(3)
C41 N41 C44 C43 6.8(5)
C41 N41 C44 C52 -116.0(5)
C41 N41 C44 C53 122.5(5)
C41 N41 C54 C55 -91.4(6)
C41 N41 C54 C59 87.6(6)
C41 C42 C43 C44 28.0(5)
C41 C42 C46 C47 -61.3(5)
C41 C42 C46 C51 117.9(5)
C42 C43 C44 N41 -21.7(5)
C42 C43 C44 C52 99.6(5)
C42 C43 C44 C53 -138.1(4)
C42 C46 C47 C48 176.8(4)
C42 C46 C51 C50 -177.7(5)
C43 C42 C46 C47 -177.9(4)
C43 C42 C46 C51 1.3(6)
C44 N41 C41 Ru2 -165.1(4)
C44 N41 C41 C42 10.9(5)
C44 N41 C54 C55 91.5(6)
C44 N41 C54 C59 -89.5(5)
C45 C42 C43 C44 -85.8(5)
C45 C42 C46 C47 57.8(5)
C45 C42 C46 C51 -123.0(5)
C46 C42 C43 C44 151.3(4)
C46 C47 C48 C49 1.7(8)
C47 C46 C51 C50 1.5(8)
C47 C48 C49 C50 0.1(9)
C48 C49 C50 C51 -1.0(9)
C49 C50 C51 C46 0.2(9)
C51 C46 C47 C48 -2.4(7)
C54 N41 C41 Ru2 17.7(8)
C54 N41 C41 C42 -166.3(4)
C54 N41 C44 C43 -175.8(4)
C54 N41 C44 C52 61.5(6)
C54 N41 C44 C53 -60.1(6)
C54 C55 C56 C57 -0.7(9)
C54 C55 C60 C61 -133.7(11)
C54 C55 C60 C62 152.7(7)
C54 C59 C63 C64 -145.9(5)
C55 C54 C59 C58 -6.7(7)
C55 C54 C59 C63 169.7(5)
C55 C56 C57 C58 -2.0(10)
C56 C55 C60 C61 47.9(12)
C56 C55 C60 C62 -25.6(8)
C56 C57 C58 C59 0.3(10)
C57 C58 C59 C54 3.9(8)
C57 C58 C59 C63 -172.5(6)
C58 C59 C63 C64 30.3(8)
C59 C54 C55 C56 5.1(7)
C59 C54 C55 C60 -173.2(5)
C60 C55 C56 C57 177.8(6)
C65 C66 C67 C68 3.3(5)
C65 C66 C67 C74 -175.0(4)
C65 C69 C70 C71 177.9(4)
C66 C65 C69 C68 4.2(4)
C66 C65 C69 C70 -171.4(5)
C66 C67 C68 C69 -0.5(5)
C66 C67 C68 C73 173.8(5)
C66 C67 C74 C75 -35.9(7)
C66 C67 C74 C79 140.1(5)
C67 C68 C69 C65 -2.4(5)
C67 C68 C69 C70 173.8(4)
C67 C68 C73 C72 -174.8(5)
C67 C74 C75 C76 174.8(4)
C67 C74 C79 C78 -173.6(5)
C68 C67 C74 C75 146.1(5)
C68 C67 C74 C79 -37.9(7)
C68 C69 C70 C71 2.9(7)
C69 C65 C66 C67 -4.6(4)
C69 C68 C73 C72 -1.1(7)
C69 C70 C71 C72 -2.2(7)
C70 C71 C72 C73 -0.2(8)
C71 C72 C73 C68 1.8(8)
C73 C68 C69 C65 -177.4(4)
C73 C68 C69 C70 -1.2(7)
C74 C67 C68 C69 177.8(4)
C74 C67 C68 C73 -7.9(8)
C74 C75 C76 C77 -0.9(8)
C75 C74 C79 C78 2.5(8)
C75 C76 C77 C78 2.1(9)
C76 C77 C78 C79 -0.9(10)
C77 C78 C79 C74 -1.4(9)
C79 C74 C75 C76 -1.3(7)

loop_
_platon_squeeze_void_nr
_platon_squeeze_void_average_x
_platon_squeeze_void_average_y
_platon_squeeze_void_average_z
_platon_squeeze_void_volume
_platon_squeeze_void_count_electrons
_platon_squeeze_void_content
1 0.500 -0.000 -0.000 356 105 ' '
2 0.552 0.042 0.201 8 0 ' '
3 1.000 0.500 0.500 356 105 ' '
4 0.052 0.458 0.701 8 0 ' '
5 0.948 0.542 0.299 8 0 ' '
6 0.448 0.958 0.799 9 0 ' '

loop_
_exptl_oxdiff_crystal_face_indexfrac_h
_exptl_oxdiff_crystal_face_indexfrac_k
_exptl_oxdiff_crystal_face_indexfrac_l
_exptl_oxdiff_crystal_face_x
_exptl_oxdiff_crystal_face_y
_exptl_oxdiff_crystal_face_z
4.9999 -2.9949 -5.0010 -0.1206 0.2237 -0.0001
-4.9999 2.9949 5.0010 0.1206 -0.2237 0.0001
-2.9996 0.0026 -5.0004 -0.0046 -0.0233 -0.1925
2.9996 -0.0026 5.0004 0.0046 0.0233 0.1925
-4.0082 -3.9977 5.0009 0.2370 0.1399 -0.0192
4.0082 3.9977 -5.0009 -0.2370 -0.1399 0.0192
